data_7027270
loop_
_publ_author_name
'Ho, Kin-Ying'
'Yu, Wing-Yiu'
'Cheung, Kung-Kai'
'Che, Chi-Ming'

_publ_contact_author
;
    ENTER NAME
 ENTER ADDRESS
;
_publ_section_title
;
 Blue luminescent zinc(II) complexes with polypyridylamine ligands:
 crystal structures and luminescence properties
;
_journal_issue 10
_journal_name_full 'Journal of the Chemical Society, Dalton Transactions'
_journal_page_first 1581
_journal_paper_doi 10.1039/a900504h
_journal_year 1999
_chemical_formula_moiety 'C15 H13 Cl2 N5 Zn '
_chemical_formula_sum 'C15 H13 Cl2 N5 Zn'
_chemical_formula_weight 399.59
_space_group_IT_number 15
_symmetry_cell_setting monoclinic
_symmetry_Int_Tables_number 15
_symmetry_space_group_name_Hall '-C 2yc'
_symmetry_space_group_name_H-M 'C 1 2/c 1'
_audit_creation_date 'Fri Jan 15 11:38:32 1999'
_audit_creation_method 'from TEXRAY.INF file'
_cell_angle_alpha 90
_cell_angle_beta 103.96(1)
_cell_angle_gamma 90
_cell_formula_units_Z 4
_cell_length_a 7.519(2)
_cell_length_b 17.202(2)
_cell_length_c 12.869(2)
_cell_measurement_reflns_used 25
_cell_measurement_temperature 301.2
_cell_measurement_theta_max 47.0
_cell_measurement_theta_min 41.5
_cell_volume 1615.3(5)
_computing_cell_refinement 'MSC/AFC Diffractometer Control'
_computing_data_collection 'MSC/AFC Diffractometer Control'
_computing_data_reduction teXsan
_computing_publication_material teXsan
_computing_structure_refinement teXsan
_computing_structure_solution ' DIRDIF92 (PATTY) '
_diffrn_ambient_temperature 301.2
_diffrn_measurement_device AFC7R
_diffrn_measurement_method 'omega scans with profile analysis'
_diffrn_orient_matrix_UB_11 0.13019
_diffrn_orient_matrix_UB_12 0.01815
_diffrn_orient_matrix_UB_13 0.01901
_diffrn_orient_matrix_UB_21 -0.04278
_diffrn_orient_matrix_UB_22 0.05522
_diffrn_orient_matrix_UB_23 -0.00678
_diffrn_orient_matrix_UB_31 -0.00151
_diffrn_orient_matrix_UB_32 0.00038
_diffrn_orient_matrix_UB_33 0.07748
_diffrn_radiation_monochromator graphite
_diffrn_radiation_source 'X-ray tube'
_diffrn_radiation_type MoKalpha
_diffrn_radiation_wavelength 0.7107
_diffrn_reflns_av_R_equivalents 0.0178
_diffrn_reflns_limit_h_max 9
_diffrn_reflns_limit_h_min 0
_diffrn_reflns_limit_k_max 21
_diffrn_reflns_limit_k_min 0
_diffrn_reflns_limit_l_max 15
_diffrn_reflns_limit_l_min -15
_diffrn_reflns_number 1787
_diffrn_reflns_theta_max 26.01
_diffrn_standards_decay_% -1.85
_diffrn_standards_interval_count 300
_diffrn_standards_number 3
_exptl_absorpt_coefficient_mu 1.856
_exptl_absorpt_correction_T_max 1.000
_exptl_absorpt_correction_T_min 0.755
_exptl_absorpt_correction_type empirical
_exptl_absorpt_process_details psi-scan
_exptl_crystal_colour yellow
_exptl_crystal_density_diffrn 1.643
_exptl_crystal_density_meas 0.000
_exptl_crystal_description prism
_exptl_crystal_F_000 808.00
_exptl_crystal_size_max 0.300
_exptl_crystal_size_mid 0.250
_exptl_crystal_size_min 0.100
_refine_diff_density_max 0.32
_refine_diff_density_min -0.20
_refine_ls_extinction_coef 0.00000
_refine_ls_extinction_method none
_refine_ls_goodness_of_fit_obs 1.605
_refine_ls_matrix_type full
_refine_ls_number_parameters 109
_refine_ls_number_reflns 1367
_refine_ls_number_restraints 0
_refine_ls_R_factor_obs 0.0220
_refine_ls_shift/esd_max 0.0240
_refine_ls_structure_factor_coef F
_refine_ls_weighting_scheme sigma
_refine_ls_wR_factor_obs 0.0300
_reflns_number_observed 1367
_reflns_number_total 1656
_reflns_observed_criterion 3.00
_cod_data_source_file 900504hsup1.cif
_cod_data_source_block (Cpd_3b)
_cod_original_cell_volume 1615.4(4)
_cod_original_sg_symbol_H-M 'C 2/c      '
_cod_original_formula_sum 'C15 H13 Cl2 N5 Zn '
_cod_database_code 7027270

loop_
_symmetry_equiv_pos_as_xyz
'   +x,      +y,   +z'
'   1/2+x,1/2+y,   +z'
'   -x,      +y,1/2-z'
'   1/2-x,1/2+y,1/2-z'
'   -x,      -y,   -z'
'   1/2-x,1/2-y,   -z'
'   +x,      -y,1/2+z'
'   1/2+x,1/2-y,1/2+z'

loop_
_atom_site_aniso_label
_atom_site_aniso_U_11
_atom_site_aniso_U_22
_atom_site_aniso_U_33
_atom_site_aniso_U_12
_atom_site_aniso_U_13
_atom_site_aniso_U_23
Zn(1) 0.0460(2) 0.0318(2) 0.0323(2) 0.0000 0.0028(1) 0.0000
Cl(1) 0.0663(4) 0.0503(3) 0.0384(3) -0.0143(3) 0.0113(3) -0.0027(2)
N(1) 0.036(1) 0.032(1) 0.033(1) 0.0000 0.0053(9) 0.0000
N(2) 0.048(1) 0.042(1) 0.0378(10) -0.0058(8) 0.0016(8) 0.0004(8)
N(3) 0.058(1) 0.0385(10) 0.0317(9) 0.0004(8) 0.0024(8) 0.0041(7)
C(1) 0.055(2) 0.033(2) 0.057(2) 0.0000 0.009(2) 0.0000
C(2) 0.054(1) 0.037(1) 0.043(1) 0.0024(10) 0.0063(10) 0.0074(9)
C(3) 0.037(1) 0.036(1) 0.036(1) 0.0020(8) 0.0062(8) 0.0015(8)
C(4) 0.039(1) 0.043(1) 0.036(1) 0.0045(9) 0.0055(8) -0.0034(9)
C(5) 0.054(1) 0.062(2) 0.033(1) -0.001(1) 0.0030(10) -0.001(1)
C(6) 0.056(1) 0.083(2) 0.039(1) -0.013(1) 0.002(1) -0.014(1)
C(7) 0.063(2) 0.069(2) 0.054(1) -0.023(1) 0.003(1) -0.012(1)
C(8) 0.066(2) 0.053(1) 0.049(1) -0.016(1) 0.003(1) -0.003(1)

loop_
_atom_site_label
_atom_site_fract_x
_atom_site_fract_y
_atom_site_fract_z
_atom_site_U_iso_or_equiv
_atom_site_thermal_displace_type
Zn(1) 0.0000 0.08794(2) 0.2500 0.0378 Uij
Cl(1) 0.17365(8) 0.15160(3) 0.14753(4) 0.0519 Uij
N(1) 0.0000 -0.0341(1) 0.2500 0.0341 Uij
N(2) 0.2225(2) 0.08467(10) 0.3880(1) 0.0440 Uij
N(3) 0.1377(3) -0.0382(1) 0.4377(1) 0.0443 Uij
C(1) 0.0000 -0.1964(2) 0.2500 0.0494 Uij
C(2) 0.0686(3) -0.1563(1) 0.3432(2) 0.0456 Uij
C(3) 0.0682(3) -0.0756(1) 0.3406(2) 0.0369 Uij
C(4) 0.2347(3) 0.0305(1) 0.4624(2) 0.0398 Uij
C(5) 0.3416(3) 0.0397(1) 0.5672(2) 0.0510 Uij
C(6) 0.4378(4) 0.1074(2) 0.5925(2) 0.0609 Uij
C(7) 0.4277(4) 0.1644(2) 0.5159(2) 0.0640 Uij
C(8) 0.3198(4) 0.1511(1) 0.4156(2) 0.0577 Uij
H(1) 0.152(4) -0.067(2) 0.484(2) 0.0692 Uij
H(2) 0.0000 -0.2519 0.2500 0.0593 Uij
H(3) 0.1162 -0.1833 0.4084 0.0550 Uij
H(4) 0.3467 0.0000 0.6189 0.0610 Uij
H(5) 0.5120 0.1149 0.6626 0.0729 Uij
H(6) 0.4938 0.2116 0.5325 0.0770 Uij
H(7) 0.3132 0.1902 0.3627 0.0692 Uij

loop_
_atom_type_symbol
_atom_type_oxidation_number
_atom_type_number_in_cell
_atom_type_scat_dispersion_real
_atom_type_scat_dispersion_imag
_atom_type_scat_source
C 0 60 0.003 0.002 'International Tables'
H 0 52 0.000 0.000 'International Tables'
N 0 20 0.006 0.003 'International Tables'
Cl 0 8 0.148 0.159 'International Tables'
Zn 0 4 0.284 1.430 'International Tables'

loop_
_geom_angle_atom_site_label_1
_geom_angle_atom_site_label_2
_geom_angle_atom_site_label_3
_geom_angle
_geom_angle_publ_flag
Cl(1) Zn(1) Cl(1) 124.18(3) yes
Cl(1) Zn(1) N(1) 117.91(2) yes
Cl(1) Zn(1) N(2) 92.84(5) yes
Cl(1) Zn(1) N(2) 88.57(5) yes
Cl(1) Zn(1) N(1) 117.91(2) yes
Cl(1) Zn(1) N(2) 88.57(5) yes
Cl(1) Zn(1) N(2) 92.84(5) yes
N(1) Zn(1) N(2) 88.49(5) yes
N(1) Zn(1) N(2) 88.49(5) yes
N(2) Zn(1) N(2) 176.98(9) yes
Zn(1) N(1) C(3) 121.7(1) yes
Zn(1) N(1) C(3) 121.7(1) yes
C(3) N(1) C(3) 116.5(2) yes
Zn(1) N(2) C(4) 121.7(1) yes
Zn(1) N(2) C(8) 117.5(1) yes
C(4) N(2) C(8) 117.7(2) yes
C(3) N(3) C(4) 131.6(2) yes
C(2) C(1) C(2) 119.6(3) yes
C(1) C(2) C(3) 118.9(2) yes
N(1) C(3) N(3) 120.7(2) yes
N(1) C(3) C(2) 123.0(2) yes
N(3) C(3) C(2) 116.3(2) yes
N(2) C(4) N(3) 119.6(2) yes
N(2) C(4) C(5) 122.7(2) yes
N(3) C(4) C(5) 117.7(2) yes
C(4) C(5) C(6) 118.2(2) yes
C(5) C(6) C(7) 120.0(2) yes
C(6) C(7) C(8) 118.2(2) yes
N(2) C(8) C(7) 123.2(2) yes

loop_
_geom_bond_atom_site_label_1
_geom_bond_atom_site_label_2
_geom_bond_distance
_geom_bond_publ_flag
Zn(1) Cl(1) 2.3397(6) yes
Zn(1) Cl(1) 2.3397(6) yes
Zn(1) N(1) 2.099(2) yes
Zn(1) N(2) 2.126(2) yes
Zn(1) N(2) 2.126(2) yes
N(1) C(3) 1.358(2) yes
N(1) C(3) 1.358(2) yes
N(2) C(4) 1.324(3) yes
N(2) C(8) 1.357(3) yes
N(3) C(3) 1.391(3) yes
N(3) C(4) 1.385(3) yes
C(1) C(2) 1.371(3) yes
C(1) C(2) 1.371(3) yes
C(2) C(3) 1.388(3) yes
C(4) C(5) 1.403(3) yes
C(5) C(6) 1.369(3) yes
C(6) C(7) 1.379(4) yes
C(7) C(8) 1.368(3) yes
